data_7211963
loop_
_publ_author_name
'Dai, Fangna'
'He, Haiyan'
'Zhao, Xiaoliang'
'Ke, Yanxiong'
'Zhang, Guoqing'
'Sun, Daofeng'

_publ_section_title
;
 1D zigzag chain vs. 1D helical chain: the role of the supramolecular
 interactions on the formation of chiral architecture
;
_journal_issue 2
_journal_name_full CrystEngComm
_journal_page_first 337
_journal_paper_doi 10.1039/b917264p
_journal_volume 12
_journal_year 2010
_chemical_formula_sum 'C14 H12 Cd I3 N3 O5'
_chemical_formula_weight 795.37
_chemical_name_systematic
;
?
;
_space_group_IT_number 96
_symmetry_cell_setting tetragonal
_symmetry_space_group_name_Hall 'P 4nw 2abw'
_symmetry_space_group_name_H-M 'P 43 21 2'
_atom_sites_solution_hydrogens geom
_atom_sites_solution_primary direct
_atom_sites_solution_secondary difmap
_audit_creation_method SHELXL-97
_cell_angle_alpha 90.00
_cell_angle_beta 90.00
_cell_angle_gamma 90.00
_cell_formula_units_Z 4
_cell_length_a 11.3689(3)
_cell_length_b 11.3689(3)
_cell_length_c 16.5658(11)
_cell_measurement_reflns_used 4101
_cell_measurement_temperature 296(2)
_cell_measurement_theta_max 22.03
_cell_measurement_theta_min 2.53
_cell_volume 2141.16(16)
_computing_structure_refinement 'SHELXL-97 (Sheldrick, 1997)'
_computing_structure_solution 'SHELXS-97 (Sheldrick, 1990)'
_diffrn_ambient_temperature 296(2)
_diffrn_measured_fraction_theta_full 0.997
_diffrn_measured_fraction_theta_max 0.997
_diffrn_radiation_monochromator graphite
_diffrn_radiation_source 'fine-focus sealed tube'
_diffrn_radiation_type MoK\a
_diffrn_radiation_wavelength 0.71073
_diffrn_reflns_av_R_equivalents 0.0319
_diffrn_reflns_av_sigmaI/netI 0.0216
_diffrn_reflns_limit_h_max 14
_diffrn_reflns_limit_h_min -14
_diffrn_reflns_limit_k_max 14
_diffrn_reflns_limit_k_min -9
_diffrn_reflns_limit_l_max 15
_diffrn_reflns_limit_l_min -20
_diffrn_reflns_number 14175
_diffrn_reflns_theta_full 26.38
_diffrn_reflns_theta_max 26.38
_diffrn_reflns_theta_min 2.82
_exptl_absorpt_coefficient_mu 5.373
_exptl_absorpt_correction_T_max 0.6156
_exptl_absorpt_correction_T_min 0.4996
_exptl_absorpt_correction_type multi-scan
_exptl_crystal_colour colorless
_exptl_crystal_density_diffrn 2.467
_exptl_crystal_density_method 'not measured'
_exptl_crystal_description block
_exptl_crystal_F_000 1456
_exptl_crystal_size_max 0.15
_exptl_crystal_size_mid 0.15
_exptl_crystal_size_min 0.10
_refine_diff_density_max 1.017
_refine_diff_density_min -0.688
_refine_diff_density_rms 0.114
_refine_ls_abs_structure_details 'Flack H D (1983), Acta Cryst. A39, 876-881'
_refine_ls_abs_structure_Flack 0.01(7)
_refine_ls_extinction_method none
_refine_ls_goodness_of_fit_ref 1.053
_refine_ls_hydrogen_treatment mixed
_refine_ls_matrix_type full
_refine_ls_number_parameters 125
_refine_ls_number_reflns 2194
_refine_ls_number_restraints 0
_refine_ls_restrained_S_all 1.053
_refine_ls_R_factor_all 0.0518
_refine_ls_R_factor_gt 0.0383
_refine_ls_shift/su_max 0.000
_refine_ls_shift/su_mean 0.000
_refine_ls_structure_factor_coef Fsqd
_refine_ls_weighting_details 'calc w=1/[\s^2^(Fo^2^)+(0.0542P)^2^+4.5691P] where P=(Fo^2^+2Fc^2^)/3'
_refine_ls_weighting_scheme calc
_refine_ls_wR_factor_gt 0.0986
_refine_ls_wR_factor_ref 0.1068
_reflns_number_gt 1796
_reflns_number_total 2194
_reflns_threshold_expression >2sigma(I)
_cod_data_source_file b917264p.txt
_cod_data_source_block e
_cod_original_sg_symbol_H-M P43212
_cod_database_code 7211963

loop_
_symmetry_equiv_pos_as_xyz
'x, y, z'
'-y+1/2, x+1/2, z+3/4'
'-x, -y, z+1/2'
'y+1/2, -x+1/2, z+1/4'
'x+1/2, -y+1/2, -z+1/4'
'-x+1/2, y+1/2, -z+3/4'
'y, x, -z'
'-y, -x, -z+1/2'

loop_
_atom_site_label
_atom_site_type_symbol
_atom_site_fract_x
_atom_site_fract_y
_atom_site_fract_z
_atom_site_U_iso_or_equiv
_atom_site_adp_type
_atom_site_occupancy
_atom_site_symmetry_multiplicity
_atom_site_calc_flag
_atom_site_refinement_flags
Cd Cd 0.63502(6) 0.63502(6) 0.5000 0.0627(3) Uani 1 2 d S
I2 I 0.53163(5) 0.46837(5) 0.2500 0.0826(3) Uani 1 2 d S
I1 I 0.28595(6) 0.87126(7) 0.41591(4) 0.0800(2) Uani 1 1 d .
N1 N 0.1397(6) 0.8603(6) 0.2500 0.074(3) Uani 1 2 d S
C1 C 0.4756(9) 0.6655(8) 0.3850(6) 0.065(2) Uani 1 1 d .
C2 C 0.3901(7) 0.6763(7) 0.3150(5) 0.055(2) Uani 1 1 d .
C3 C 0.3029(7) 0.7606(7) 0.3151(5) 0.056(2) Uani 1 1 d .
C4 C 0.2252(6) 0.7748(6) 0.2500 0.055(3) Uani 1 2 d S
C5 C 0.4012(6) 0.5988(6) 0.2500 0.054(3) Uani 1 2 d S
O1 O 0.5683(6) 0.7187(8) 0.3802(4) 0.086(2) Uani 1 1 d .
N3 N 0.6121(10) 0.8692(8) 0.6633(6) 0.094(3) Uani 1 1 d .
C6 C 0.7163(12) 0.8493(13) 0.6260(9) 0.106(5) Uani 1 1 d .
C7 C 0.5126(12) 0.8258(14) 0.6136(13) 0.155(9) Uani 1 1 d .
H7A H 0.4399 0.8412 0.6411 0.232 Uiso 1 1 calc R
H7B H 0.5209 0.7427 0.6052 0.232 Uiso 1 1 calc R
H7C H 0.5126 0.8654 0.5625 0.232 Uiso 1 1 calc R
C8 C 0.6007(17) 0.9223(16) 0.7429(11) 0.147(7) Uani 1 1 d .
H8A H 0.6409 0.8745 0.7819 0.220 Uiso 1 1 calc R
H8B H 0.5190 0.9277 0.7570 0.220 Uiso 1 1 calc R
H8C H 0.6347 0.9995 0.7423 0.220 Uiso 1 1 calc R
O3B O 0.7164(14) 0.8022(11) 0.5508(8) 0.074(4) Uani 0.50 1 d P
O2A O 0.4498(16) 0.5845(16) 0.4321(11) 0.054(5) Uiso 0.40 1 d P
O2B O 0.4470(12) 0.6115(11) 0.4500(7) 0.061(4) Uiso 0.60 1 d P

loop_
_atom_site_aniso_label
_atom_site_aniso_U_11
_atom_site_aniso_U_22
_atom_site_aniso_U_33
_atom_site_aniso_U_23
_atom_site_aniso_U_13
_atom_site_aniso_U_12
Cd 0.0664(4) 0.0664(4) 0.0551(4) -0.0034(3) 0.0034(3) -0.0023(5)
I2 0.0688(4) 0.0688(4) 0.1102(7) 0.0247(4) 0.0247(4) 0.0331(4)
I1 0.0785(5) 0.0831(5) 0.0783(4) -0.0106(4) -0.0031(4) 0.0264(4)
N1 0.062(4) 0.062(4) 0.099(8) -0.011(5) -0.011(5) 0.033(6)
C1 0.068(6) 0.062(6) 0.065(5) 0.023(4) 0.011(4) 0.013(5)
C2 0.047(5) 0.051(4) 0.068(5) 0.026(4) 0.019(4) 0.009(3)
C3 0.051(5) 0.048(4) 0.068(5) 0.011(4) 0.012(4) 0.008(3)
C4 0.050(4) 0.050(4) 0.063(6) 0.013(4) 0.013(4) 0.017(5)
C5 0.048(4) 0.048(4) 0.067(7) 0.017(4) 0.017(4) 0.012(5)
O1 0.050(4) 0.109(6) 0.099(5) 0.035(5) 0.006(4) -0.016(4)
N3 0.113(8) 0.076(6) 0.093(6) 0.010(6) 0.020(6) -0.001(6)
C6 0.089(8) 0.111(10) 0.116(10) 0.036(8) 0.042(8) 0.033(7)
C7 0.077(8) 0.115(11) 0.27(2) 0.107(13) -0.086(11) -0.039(8)
C8 0.159(15) 0.144(14) 0.137(13) -0.072(11) 0.037(12) -0.052(12)
O3B 0.105(11) 0.054(7) 0.061(7) -0.008(6) 0.007(7) 0.001(7)

loop_
_atom_type_symbol
_atom_type_description
_atom_type_scat_dispersion_real
_atom_type_scat_dispersion_imag
_atom_type_scat_source
C C 0.0033 0.0016 'International Tables Vol C Tables 4.2.6.8 and 6.1.1.4'
H H 0.0000 0.0000 'International Tables Vol C Tables 4.2.6.8 and 6.1.1.4'
N N 0.0061 0.0033 'International Tables Vol C Tables 4.2.6.8 and 6.1.1.4'
O O 0.0106 0.0060 'International Tables Vol C Tables 4.2.6.8 and 6.1.1.4'
Cd Cd -0.8075 1.2024 'International Tables Vol C Tables 4.2.6.8 and 6.1.1.4'
I I -0.4742 1.8119 'International Tables Vol C Tables 4.2.6.8 and 6.1.1.4'

loop_
_geom_angle_atom_site_label_1
_geom_angle_atom_site_label_2
_geom_angle_atom_site_label_3
_geom_angle
_geom_angle_site_symmetry_1
_geom_angle_site_symmetry_3
O3B Cd O3B 57.2(7) 7_556 .
O3B Cd O2B 133.4(4) 7_556 .
O3B Cd O2B 127.3(5) . .
O3B Cd O2B 127.3(5) 7_556 7_556
O3B Cd O2B 133.4(4) . 7_556
O2B Cd O2B 85.1(6) . 7_556
O3B Cd O1 96.1(4) 7_556 7_556
O3B Cd O1 77.9(4) . 7_556
O2B Cd O1 130.3(4) . 7_556
O2B Cd O1 55.9(3) 7_556 7_556
O3B Cd O1 77.9(4) 7_556 .
O3B Cd O1 96.1(4) . .
O2B Cd O1 55.9(3) . .
O2B Cd O1 130.3(4) 7_556 .
O1 Cd O1 173.3(4) 7_556 .
O3B Cd O2A 129.9(5) 7_556 .
O3B Cd O2A 135.5(6) . .
O2B Cd O2A 9.7(5) . .
O2B Cd O2A 81.3(4) 7_556 .
O1 Cd O2A 131.7(5) 7_556 .
O1 Cd O2A 54.9(4) . .
O3B Cd O2A 135.5(6) 7_556 7_556
O3B Cd O2A 129.9(5) . 7_556
O2B Cd O2A 81.3(4) . 7_556
O2B Cd O2A 9.7(5) 7_556 7_556
O1 Cd O2A 54.9(4) 7_556 7_556
O1 Cd O2A 131.7(5) . 7_556
O2A Cd O2A 79.0(8) . 7_556
O3B Cd C1 104.6(4) 7_556 .
O3B Cd C1 115.8(4) . .
O2B Cd C1 28.9(4) . .
O2B Cd C1 107.5(4) 7_556 .
O1 Cd C1 159.1(3) 7_556 .
O1 Cd C1 27.3(3) . .
O2A Cd C1 27.8(5) . .
O2A Cd C1 106.3(4) 7_556 .
O3B Cd C1 115.8(4) 7_556 7_556
O3B Cd C1 104.6(4) . 7_556
O2B Cd C1 107.5(4) . 7_556
O2B Cd C1 28.9(4) 7_556 7_556
O1 Cd C1 27.3(3) 7_556 7_556
O1 Cd C1 159.1(3) . 7_556
O2A Cd C1 106.3(4) . 7_556
O2A Cd C1 27.8(5) 7_556 7_556
C1 Cd C1 134.0(4) . 7_556
O1 C1 O2A 127.8(12) . .
O1 C1 O2B 120.8(10) . .
O2A C1 O2B 19.5(10) . .
O1 C1 C2 117.7(8) . .
O2A C1 C2 112.9(12) . .
O2B C1 C2 121.2(10) . .
O1 C1 Cd 61.3(5) . .
O2A C1 Cd 67.2(9) . .
O2B C1 Cd 60.5(7) . .
C2 C1 Cd 175.4(6) . .
C3 C2 C5 120.2(8) . .
C3 C2 C1 121.1(8) . .
C5 C2 C1 118.7(7) . .
C2 C3 C4 122.2(8) . .
C2 C3 I1 118.9(7) . .
C4 C3 I1 119.0(6) . .
N1 C4 C3 121.8(5) . .
N1 C4 C3 121.8(5) . 8_665
C3 C4 C3 116.4(10) . 8_665
C2 C5 C2 118.7(10) . 8_665
C2 C5 I2 120.6(5) . .
C2 C5 I2 120.6(5) 8_665 .
C1 O1 Cd 91.4(6) . .
C6 N3 C8 124.0(14) . .
C6 N3 C7 111.0(13) . .
C8 N3 C7 124.9(14) . .
O3B C6 N3 119.1(15) . .
N3 C7 H7A 109.5 . .
N3 C7 H7B 109.5 . .
H7A C7 H7B 109.5 . .
N3 C7 H7C 109.5 . .
H7A C7 H7C 109.5 . .
H7B C7 H7C 109.5 . .
N3 C8 H8A 109.5 . .
N3 C8 H8B 109.5 . .
H8A C8 H8B 109.5 . .
N3 C8 H8C 109.5 . .
H8A C8 H8C 109.5 . .
H8B C8 H8C 109.5 . .
C6 O3B Cd 132.1(10) . .
C1 O2A Cd 84.9(10) . .
C1 O2B Cd 90.7(8) . .

loop_
_geom_bond_atom_site_label_1
_geom_bond_atom_site_label_2
_geom_bond_distance
_geom_bond_site_symmetry_2
Cd O3B 2.276(13) 7_556
Cd O3B 2.276(13) .
Cd O2B 2.308(13) .
Cd O2B 2.308(13) 7_556
Cd O1 2.328(7) 7_556
Cd O1 2.328(7) .
Cd O2A 2.456(18) .
Cd O2A 2.456(18) 7_556
Cd C1 2.653(10) .
Cd C1 2.653(10) 7_556
I2 C5 2.097(10) .
I1 C3 2.100(9) .
N1 C4 1.375(14) .
C1 O1 1.217(12) .
C1 O2A 1.242(19) .
C1 O2B 1.281(14) .
C1 C2 1.517(13) .
C2 C3 1.379(11) .
C2 C5 1.397(11) .
C3 C4 1.403(10) .
C4 C3 1.403(10) 8_665
C5 C2 1.397(11) 8_665
N3 C6 1.355(15) .
N3 C8 1.456(17) .
N3 C7 1.483(17) .
C6 O3B 1.355(18) .
C7 H7A 0.9600 .
C7 H7B 0.9600 .
C7 H7C 0.9600 .
C8 H8A 0.9600 .
C8 H8B 0.9600 .
C8 H8C 0.9600 .

loop_
_geom_torsion_atom_site_label_1
_geom_torsion_atom_site_label_2
_geom_torsion_atom_site_label_3
_geom_torsion_atom_site_label_4
_geom_torsion
_geom_torsion_site_symmetry_1
_geom_torsion_site_symmetry_4
O3B Cd C1 O1 -12.8(8) 7_556 .
O3B Cd C1 O1 47.4(8) . .
O2B Cd C1 O1 168.7(12) . .
O2B Cd C1 O1 -150.4(7) 7_556 .
O1 Cd C1 O1 175.2(3) 7_556 .
O2A Cd C1 O1 -170.9(13) . .
O2A Cd C1 O1 -160.4(7) 7_556 .
C1 Cd C1 O1 -163.9(7) 7_556 .
O3B Cd C1 O2A 158.2(11) 7_556 .
O3B Cd C1 O2A -141.6(10) . .
O2B Cd C1 O2A -20.4(11) . .
O2B Cd C1 O2A 20.6(11) 7_556 .
O1 Cd C1 O2A -13.9(14) 7_556 .
O1 Cd C1 O2A 170.9(13) . .
O2A Cd C1 O2A 10.5(14) 7_556 .
C1 Cd C1 O2A 7.1(10) 7_556 .
O3B Cd C1 O2B 178.5(9) 7_556 .
O3B Cd C1 O2B -121.3(8) . .
O2B Cd C1 O2B 40.9(11) 7_556 .
O1 Cd C1 O2B 6.5(13) 7_556 .
O1 Cd C1 O2B -168.7(12) . .
O2A Cd C1 O2B 20.4(11) . .
O2A Cd C1 O2B 30.9(9) 7_556 .
C1 Cd C1 O2B 27.4(8) 7_556 .
O3B Cd C1 C2 66(8) 7_556 .
O3B Cd C1 C2 126(8) . .
O2B Cd C1 C2 -113(8) . .
O2B Cd C1 C2 -72(8) 7_556 .
O1 Cd C1 C2 -106(8) 7_556 .
O1 Cd C1 C2 79(8) . .
O2A Cd C1 C2 -92(8) . .
O2A Cd C1 C2 -82(8) 7_556 .
C1 Cd C1 C2 -85(8) 7_556 .
O1 C1 C2 C3 -92.8(11) . .
O2A C1 C2 C3 100.6(13) . .
O2B C1 C2 C3 80.8(13) . .
Cd C1 C2 C3 -169(8) . .
O1 C1 C2 C5 87.2(10) . .
O2A C1 C2 C5 -79.4(13) . .
O2B C1 C2 C5 -99.2(11) . .
Cd C1 C2 C5 11(8) . .
C5 C2 C3 C4 -2.1(11) . .
C1 C2 C3 C4 177.9(7) . .
C5 C2 C3 I1 177.9(4) . .
C1 C2 C3 I1 -2.1(10) . .
C2 C3 C4 N1 -178.9(6) . .
I1 C3 C4 N1 1.1(6) . .
C2 C3 C4 C3 1.1(6) . 8_665
I1 C3 C4 C3 -178.9(6) . 8_665
C3 C2 C5 C2 1.0(5) . 8_665
C1 C2 C5 C2 -179.0(8) . 8_665
C3 C2 C5 I2 -179.0(5) . .
C1 C2 C5 I2 1.0(8) . .
O2A C1 O1 Cd -10.6(16) . .
O2B C1 O1 Cd 11.5(12) . .
C2 C1 O1 Cd -174.9(7) . .
O3B Cd O1 C1 167.4(8) 7_556 .
O3B Cd O1 C1 -138.2(7) . .
O2B Cd O1 C1 -6.6(7) . .
O2B Cd O1 C1 38.2(8) 7_556 .
O1 Cd O1 C1 -165.2(6) 7_556 .
O2A Cd O1 C1 5.2(8) . .
O2A Cd O1 C1 25.5(9) 7_556 .
C1 Cd O1 C1 34.1(14) 7_556 .
C8 N3 C6 O3B -178.3(14) . .
C7 N3 C6 O3B 3.8(16) . .
N3 C6 O3B Cd -54.9(19) . .
O3B Cd O3B C6 -151(2) 7_556 .
O2B Cd O3B C6 86.9(15) . .
O2B Cd O3B C6 -38.1(18) 7_556 .
O1 Cd O3B C6 -45.0(14) 7_556 .
O1 Cd O3B C6 138.1(15) . .
O2A Cd O3B C6 93.8(16) . .
O2A Cd O3B C6 -26.0(18) 7_556 .
C1 Cd O3B C6 118.2(14) . .
C1 Cd O3B C6 -39.1(15) 7_556 .
O1 C1 O2A Cd 10.1(15) . .
O2B C1 O2A Cd -65(4) . .
C2 C1 O2A Cd 175.0(7) . .
O3B Cd O2A C1 -28.0(14) 7_556 .
O3B Cd O2A C1 53.0(13) . .
O2B Cd O2A C1 87(4) . .
O2B Cd O2A C1 -160.2(10) 7_556 .
O1 Cd O2A C1 173.4(7) 7_556 .
O1 Cd O2A C1 -5.1(7) . .
O2A Cd O2A C1 -169.7(14) 7_556 .
C1 Cd O2A C1 -174.7(7) 7_556 .
O1 C1 O2B Cd -11.6(12) . .
O2A C1 O2B Cd 106(4) . .
C2 C1 O2B Cd 175.1(8) . .
O3B Cd O2B C1 -2.0(12) 7_556 .
O3B Cd O2B C1 75.5(9) . .
O2B Cd O2B C1 -141.1(10) 7_556 .
O1 Cd O2B C1 -177.0(6) 7_556 .
O1 Cd O2B C1 6.2(6) . .
O2A Cd O2B C1 -75(4) . .
O2A Cd O2B C1 -150.1(9) 7_556 .
C1 Cd O2B C1 -159.7(6) 7_556 .
